data_4333787
loop_
_publ_author_name
'Lakmal C. Kalutarage'
'Mary Jane Heeg'
'Philip D. Martin'
'Mark J. Saly'
'David S. Kuiper'
'Charles H. Winter'

_publ_section_title
;
 Volatility and High Thermal Stability in Mid-to-Late First-Row
 Transition-Metal Complexes Containing 1,2,5-Triazapentadienyl Ligands
;
_journal_name_full 'Inorganic Chemistry'
_journal_page_first 1182
_journal_page_last 1184
_journal_paper_doi 10.1021/ic302787z
_journal_volume 52
_journal_year 2013
_chemical_formula_sum 'C16 H34 Co N8'
_chemical_formula_weight 397.44
_chemical_name_systematic
; 
 ? 
;
_space_group_IT_number 2
_symmetry_cell_setting triclinic
_symmetry_space_group_name_Hall '-P 1'
_symmetry_space_group_name_H-M 'P -1'
_atom_sites_solution_hydrogens geom
_atom_sites_solution_primary direct
_atom_sites_solution_secondary difmap
_audit_creation_method SHELXL-97
_cell_angle_alpha 98.993(3)
_cell_angle_beta 90.876(3)
_cell_angle_gamma 115.389(3)
_cell_formula_units_Z 2
_cell_length_a 8.8829(12)
_cell_length_b 8.9541(12)
_cell_length_c 14.462(2)
_cell_measurement_reflns_used 8100
_cell_measurement_temperature 100(2)
_cell_measurement_theta_max 28.2
_cell_measurement_theta_min 2.7
_cell_volume 1022.0(2)
_computing_cell_refinement 'Bruker APEX2'
_computing_data_collection 'Bruker APEX2'
_computing_data_reduction 'Bruker APEX2'
_computing_molecular_graphics SHELXTL-Plus
_computing_publication_material SHELXL-97
_computing_structure_refinement 'SHELXL-97 (Sheldrick, 1997)'
_computing_structure_solution 'SHELXS-97 (Sheldrick, 1990)'
_diffrn_ambient_temperature 100(2)
_diffrn_measured_fraction_theta_full 0.980
_diffrn_measured_fraction_theta_max 0.979
_diffrn_measurement_method 'Bruker APEX2'
_diffrn_radiation_monochromator graphite
_diffrn_radiation_source 'fine-focus sealed tube'
_diffrn_radiation_type MoK\a
_diffrn_radiation_wavelength 0.71073
_diffrn_reflns_av_R_equivalents 0.0395
_diffrn_reflns_av_sigmaI/netI 0.0316
_diffrn_reflns_limit_h_max 11
_diffrn_reflns_limit_h_min -11
_diffrn_reflns_limit_k_max 11
_diffrn_reflns_limit_k_min -11
_diffrn_reflns_limit_l_max 19
_diffrn_reflns_limit_l_min 0
_diffrn_reflns_number 17975
_diffrn_reflns_theta_full 28.30
_diffrn_reflns_theta_max 28.30
_diffrn_reflns_theta_min 1.43
_exptl_absorpt_coefficient_mu 0.856
_exptl_absorpt_correction_T_max 0.8421
_exptl_absorpt_correction_T_min 0.7649
_exptl_absorpt_correction_type multi-scan
_exptl_absorpt_process_details 'SADABS, Sheldrick, 1997'
_exptl_crystal_colour dark
_exptl_crystal_density_diffrn 1.291
_exptl_crystal_description fragment
_exptl_crystal_F_000 426
_exptl_crystal_size_max 0.33
_exptl_crystal_size_mid 0.31
_exptl_crystal_size_min 0.21
_refine_diff_density_max 0.401
_refine_diff_density_min -0.276
_refine_diff_density_rms 0.049
_refine_ls_extinction_method none
_refine_ls_goodness_of_fit_ref 1.048
_refine_ls_hydrogen_treatment constr
_refine_ls_matrix_type full
_refine_ls_number_parameters 236
_refine_ls_number_reflns 4979
_refine_ls_number_restraints 0
_refine_ls_restrained_S_all 1.048
_refine_ls_R_factor_all 0.0288
_refine_ls_R_factor_gt 0.0261
_refine_ls_shift/su_max 0.001
_refine_ls_shift/su_mean 0.000
_refine_ls_structure_factor_coef Fsqd
_refine_ls_weighting_details 'calc w=1/[\s^2^(Fo^2^)+(0.0325P)^2^+0.3207P] where P=(Fo^2^+2Fc^2^)/3'
_refine_ls_weighting_scheme calc
_refine_ls_wR_factor_gt 0.0684
_refine_ls_wR_factor_ref 0.0700
_reflns_number_gt 4630
_reflns_number_total 4979
_reflns_threshold_expression >2sigma(I)
_cod_data_source_file ic302787z_si_002_2.cif
_cod_data_source_block yjun
_cod_database_code 4333787

loop_
_symmetry_equiv_pos_as_xyz
'x, y, z'
'-x, -y, -z'

loop_
_atom_site_label
_atom_site_type_symbol
_atom_site_fract_x
_atom_site_fract_y
_atom_site_fract_z
_atom_site_U_iso_or_equiv
_atom_site_adp_type
_atom_site_occupancy
_atom_site_symmetry_multiplicity
_atom_site_calc_flag
_atom_site_refinement_flags
Co1 Co 0.459525(19) 0.146075(19) 0.262024(11) 0.01418(6) Uani 1 1 d .
N1 N 0.67675(13) 0.14332(12) 0.24930(7) 0.01625(19) Uani 1 1 d .
N2 N 0.71352(13) 0.05816(13) 0.17808(7) 0.0185(2) Uani 1 1 d .
N3 N 0.33889(13) -0.03392(12) 0.15164(7) 0.0170(2) Uani 1 1 d .
N4 N 0.16138(13) -0.11197(14) 0.13754(8) 0.0217(2) Uani 1 1 d .
C1 C 0.82784(15) 0.24383(15) 0.31814(9) 0.0186(2) Uani 1 1 d .
C2 C 0.77849(16) 0.34247(17) 0.39802(9) 0.0230(3) Uani 1 1 d .
H2A H 0.7374 0.4145 0.3723 0.028 Uiso 1 1 calc R
H2B H 0.8763 0.4122 0.4431 0.028 Uiso 1 1 calc R
H2C H 0.6902 0.2639 0.4298 0.028 Uiso 1 1 calc R
C3 C 0.88467(16) 0.12552(17) 0.35767(10) 0.0230(3) Uani 1 1 d .
H3A H 0.7953 0.0516 0.3909 0.028 Uiso 1 1 calc R
H3B H 0.9852 0.1918 0.4014 0.028 Uiso 1 1 calc R
H3C H 0.9100 0.0575 0.3060 0.028 Uiso 1 1 calc R
C4 C 0.96947(16) 0.36557(17) 0.26941(10) 0.0242(3) Uani 1 1 d .
H4A H 0.9948 0.3019 0.2155 0.029 Uiso 1 1 calc R
H4B H 1.0696 0.4273 0.3139 0.029 Uiso 1 1 calc R
H4C H 0.9344 0.4452 0.2477 0.029 Uiso 1 1 calc R
C5 C 0.59809(16) -0.04582(16) 0.10967(9) 0.0200(2) Uani 1 1 d .
H5 H 0.6399 -0.0960 0.0602 0.024 Uiso 1 1 calc R
C6 C 0.42355(16) -0.09546(15) 0.09721(9) 0.0184(2) Uani 1 1 d .
H6 H 0.3624 -0.1808 0.0449 0.022 Uiso 1 1 calc R
C7 C 0.08377(19) -0.24964(19) 0.05801(11) 0.0323(3) Uani 1 1 d .
H7A H 0.1203 -0.2085 -0.0005 0.039 Uiso 1 1 calc R
H7B H -0.0382 -0.2940 0.0566 0.039 Uiso 1 1 calc R
H7C H 0.1170 -0.3390 0.0644 0.039 Uiso 1 1 calc R
C8 C 0.09975(17) 0.01493(18) 0.13852(11) 0.0283(3) Uani 1 1 d .
H8A H 0.1526 0.1035 0.1938 0.034 Uiso 1 1 calc R
H8B H -0.0219 -0.0370 0.1410 0.034 Uiso 1 1 calc R
H8C H 0.1270 0.0637 0.0814 0.034 Uiso 1 1 calc R
N5 N 0.45687(13) 0.36541(12) 0.26972(7) 0.01616(19) Uani 1 1 d .
N6 N 0.41014(13) 0.44172(13) 0.34030(7) 0.0180(2) Uani 1 1 d .
N7 N 0.34745(12) 0.09469(12) 0.37699(7) 0.01628(19) Uani 1 1 d .
N8 N 0.28811(13) -0.06171(13) 0.41276(7) 0.0188(2) Uani 1 1 d .
C9 C 0.51799(16) 0.47532(15) 0.19661(9) 0.0186(2) Uani 1 1 d .
C10 C 0.37375(17) 0.50318(17) 0.15626(10) 0.0238(3) Uani 1 1 d .
H10A H 0.2836 0.3948 0.1266 0.029 Uiso 1 1 calc R
H10B H 0.4138 0.5761 0.1093 0.029 Uiso 1 1 calc R
H10C H 0.3315 0.5565 0.2070 0.029 Uiso 1 1 calc R
C11 C 0.66284(17) 0.64361(16) 0.24071(10) 0.0251(3) Uani 1 1 d .
H11A H 0.6251 0.6988 0.2929 0.030 Uiso 1 1 calc R
H11B H 0.7004 0.7157 0.1932 0.030 Uiso 1 1 calc R
H11C H 0.7557 0.6240 0.2642 0.030 Uiso 1 1 calc R
C12 C 0.57815(18) 0.38430(17) 0.11852(9) 0.0242(3) Uani 1 1 d .
H12A H 0.6703 0.3662 0.1445 0.029 Uiso 1 1 calc R
H12B H 0.6171 0.4526 0.0694 0.029 Uiso 1 1 calc R
H12C H 0.4857 0.2756 0.0915 0.029 Uiso 1 1 calc R
C13 C 0.35006(15) 0.36965(15) 0.41409(9) 0.0191(2) Uani 1 1 d .
H13 H 0.3237 0.4373 0.4623 0.023 Uiso 1 1 calc R
C14 C 0.31935(15) 0.20943(15) 0.43205(8) 0.0180(2) Uani 1 1 d .
H14 H 0.2740 0.1818 0.4895 0.022 Uiso 1 1 calc R
C15 C 0.38719(18) -0.14976(17) 0.37800(10) 0.0249(3) Uani 1 1 d .
H15A H 0.3783 -0.1685 0.3091 0.030 Uiso 1 1 calc R
H15B H 0.3451 -0.2582 0.3991 0.030 Uiso 1 1 calc R
H15C H 0.5046 -0.0817 0.4024 0.030 Uiso 1 1 calc R
C16 C 0.11033(17) -0.16334(17) 0.37907(10) 0.0262(3) Uani 1 1 d .
H16A H 0.0460 -0.1019 0.4025 0.031 Uiso 1 1 calc R
H16B H 0.0686 -0.2700 0.4021 0.031 Uiso 1 1 calc R
H16C H 0.0980 -0.1858 0.3102 0.031 Uiso 1 1 calc R

loop_
_atom_site_aniso_label
_atom_site_aniso_U_11
_atom_site_aniso_U_22
_atom_site_aniso_U_33
_atom_site_aniso_U_23
_atom_site_aniso_U_13
_atom_site_aniso_U_12
Co1 0.01455(9) 0.01383(9) 0.01487(9) 0.00166(6) 0.00187(6) 0.00715(6)
N1 0.0167(5) 0.0167(5) 0.0164(5) 0.0022(4) 0.0022(4) 0.0084(4)
N2 0.0215(5) 0.0201(5) 0.0181(5) 0.0044(4) 0.0039(4) 0.0125(4)
N3 0.0166(5) 0.0166(5) 0.0175(5) 0.0031(4) 0.0009(4) 0.0069(4)
N4 0.0174(5) 0.0212(5) 0.0223(5) -0.0004(4) 0.0000(4) 0.0060(4)
C1 0.0148(5) 0.0199(6) 0.0203(6) 0.0022(5) 0.0005(4) 0.0074(5)
C2 0.0198(6) 0.0252(6) 0.0215(6) -0.0034(5) -0.0024(5) 0.0100(5)
C3 0.0198(6) 0.0268(6) 0.0250(6) 0.0059(5) -0.0001(5) 0.0123(5)
C4 0.0183(6) 0.0227(6) 0.0293(7) 0.0048(5) 0.0031(5) 0.0067(5)
C5 0.0244(6) 0.0207(6) 0.0187(6) 0.0022(5) 0.0049(5) 0.0140(5)
C6 0.0240(6) 0.0166(5) 0.0156(5) 0.0016(4) 0.0004(4) 0.0103(5)
C7 0.0234(7) 0.0274(7) 0.0349(8) -0.0078(6) -0.0040(6) 0.0054(6)
C8 0.0204(6) 0.0305(7) 0.0337(7) -0.0011(6) -0.0013(5) 0.0131(6)
N5 0.0166(5) 0.0155(4) 0.0167(5) 0.0020(4) 0.0013(4) 0.0076(4)
N6 0.0181(5) 0.0173(5) 0.0185(5) -0.0002(4) 0.0002(4) 0.0089(4)
N7 0.0155(5) 0.0157(5) 0.0173(5) 0.0034(4) 0.0016(4) 0.0065(4)
N8 0.0194(5) 0.0171(5) 0.0207(5) 0.0061(4) 0.0039(4) 0.0078(4)
C9 0.0208(6) 0.0165(5) 0.0196(6) 0.0050(4) 0.0031(5) 0.0085(5)
C10 0.0257(7) 0.0227(6) 0.0255(7) 0.0077(5) 0.0005(5) 0.0120(5)
C11 0.0240(6) 0.0188(6) 0.0302(7) 0.0065(5) 0.0032(5) 0.0064(5)
C12 0.0317(7) 0.0232(6) 0.0215(6) 0.0073(5) 0.0091(5) 0.0143(6)
C13 0.0200(6) 0.0200(6) 0.0181(6) -0.0013(4) 0.0015(4) 0.0112(5)
C14 0.0158(5) 0.0224(6) 0.0156(5) 0.0023(4) 0.0018(4) 0.0085(5)
C15 0.0309(7) 0.0224(6) 0.0283(7) 0.0091(5) 0.0083(5) 0.0163(5)
C16 0.0228(7) 0.0225(6) 0.0293(7) 0.0084(5) 0.0012(5) 0.0050(5)

loop_
_atom_type_symbol
_atom_type_description
_atom_type_scat_dispersion_real
_atom_type_scat_dispersion_imag
_atom_type_scat_source
C C 0.0033 0.0016 'International Tables Vol C Tables 4.2.6.8 and 6.1.1.4'
H H 0.0000 0.0000 'International Tables Vol C Tables 4.2.6.8 and 6.1.1.4'
N N 0.0061 0.0033 'International Tables Vol C Tables 4.2.6.8 and 6.1.1.4'
Co Co 0.3494 0.9721 'International Tables Vol C Tables 4.2.6.8 and 6.1.1.4'

loop_
_geom_angle_atom_site_label_1
_geom_angle_atom_site_label_2
_geom_angle_atom_site_label_3
_geom_angle
N1 Co1 N5 116.15(4)
N1 Co1 N7 119.76(4)
N5 Co1 N7 95.38(4)
N1 Co1 N3 96.22(4)
N5 Co1 N3 119.37(4)
N7 Co1 N3 111.58(4)
N2 N1 C1 110.22(9)
N2 N1 Co1 125.20(8)
C1 N1 Co1 124.54(8)
N1 N2 C5 121.47(10)
C6 N3 N4 119.10(10)
C6 N3 Co1 119.19(9)
N4 N3 Co1 121.20(8)
N3 N4 C7 117.29(10)
N3 N4 C8 109.99(10)
C7 N4 C8 112.03(11)
N1 C1 C2 107.81(9)
N1 C1 C3 109.70(10)
C2 C1 C3 109.47(11)
N1 C1 C4 109.81(10)
C2 C1 C4 109.95(10)
C3 C1 C4 110.07(10)
N2 C5 C6 131.51(11)
N3 C6 C5 125.78(12)
N6 N5 C9 110.01(9)
N6 N5 Co1 125.64(8)
C9 N5 Co1 124.27(7)
N5 N6 C13 121.58(10)
C14 N7 N8 111.98(10)
C14 N7 Co1 120.20(8)
N8 N7 Co1 127.81(7)
N7 N8 C15 108.50(9)
N7 N8 C16 108.46(9)
C15 N8 C16 110.57(11)
N5 C9 C12 107.83(9)
N5 C9 C11 109.78(10)
C12 C9 C11 109.81(11)
N5 C9 C10 109.39(10)
C12 C9 C10 109.55(11)
C11 C9 C10 110.43(10)
N6 C13 C14 130.41(11)
N7 C14 C13 126.19(11)

loop_
_geom_bond_atom_site_label_1
_geom_bond_atom_site_label_2
_geom_bond_distance
Co1 N1 1.9514(10)
Co1 N5 1.9600(10)
Co1 N7 1.9658(10)
Co1 N3 1.9892(11)
N1 N2 1.3143(14)
N1 C1 1.4986(16)
N2 C5 1.3264(17)
N3 C6 1.3140(15)
N3 N4 1.4202(15)
N4 C7 1.4564(17)
N4 C8 1.4559(17)
C1 C2 1.5282(17)
C1 C3 1.5307(17)
C1 C4 1.5360(17)
C5 C6 1.4175(18)
N5 N6 1.3112(14)
N5 C9 1.5052(15)
N6 C13 1.3332(16)
N7 C14 1.3123(15)
N7 N8 1.4521(14)
N8 C15 1.4606(16)
N8 C16 1.4713(17)
C9 C12 1.5262(17)
C9 C11 1.5313(18)
C9 C10 1.5301(18)
C13 C14 1.4082(17)

loop_
_geom_torsion_atom_site_label_1
_geom_torsion_atom_site_label_2
_geom_torsion_atom_site_label_3
_geom_torsion_atom_site_label_4
_geom_torsion
N5 Co1 N1 N2 -119.12(9)
N7 Co1 N1 N2 127.22(9)
N3 Co1 N1 N2 7.98(10)
N5 Co1 N1 C1 58.44(10)
N7 Co1 N1 C1 -55.21(10)
N3 Co1 N1 C1 -174.45(9)
C1 N1 N2 C5 177.21(10)
Co1 N1 N2 C5 -4.92(16)
N1 Co1 N3 C6 -5.41(10)
N5 Co1 N3 C6 119.35(9)
N7 Co1 N3 C6 -130.87(9)
N1 Co1 N3 N4 166.35(8)
N5 Co1 N3 N4 -68.89(9)
N7 Co1 N3 N4 40.89(9)
C6 N3 N4 C7 -4.50(17)
Co1 N3 N4 C7 -176.26(10)
C6 N3 N4 C8 -134.05(12)
Co1 N3 N4 C8 54.18(12)
N2 N1 C1 C2 178.86(10)
Co1 N1 C1 C2 0.98(13)
N2 N1 C1 C3 -62.00(12)
Co1 N1 C1 C3 120.12(10)
N2 N1 C1 C4 59.08(12)
Co1 N1 C1 C4 -118.80(10)
N1 N2 C5 C6 -3.2(2)
N4 N3 C6 C5 -171.55(11)
Co1 N3 C6 C5 0.38(16)
N2 C5 C6 N3 5.8(2)
N1 Co1 N5 N6 -119.74(9)
N7 Co1 N5 N6 7.26(10)
N3 Co1 N5 N6 125.75(9)
N1 Co1 N5 C9 56.73(10)
N7 Co1 N5 C9 -176.28(9)
N3 Co1 N5 C9 -57.79(10)
C9 N5 N6 C13 179.63(11)
Co1 N5 N6 C13 -3.48(16)
N1 Co1 N7 C14 116.53(9)
N5 Co1 N7 C14 -7.80(10)
N3 Co1 N7 C14 -132.34(9)
N1 Co1 N7 N8 -62.99(11)
N5 Co1 N7 N8 172.68(9)
N3 Co1 N7 N8 48.13(10)
C14 N7 N8 C15 -153.47(11)
Co1 N7 N8 C15 26.08(14)
C14 N7 N8 C16 86.38(12)
Co1 N7 N8 C16 -94.06(11)
N6 N5 C9 C12 177.42(10)
Co1 N5 C9 C12 0.48(14)
N6 N5 C9 C11 57.81(13)
Co1 N5 C9 C11 -119.13(10)
N6 N5 C9 C10 -63.51(13)
Co1 N5 C9 C10 119.55(10)
N5 N6 C13 C14 -2.2(2)
N8 N7 C14 C13 -174.94(11)
Co1 N7 C14 C13 5.46(17)
N6 C13 C14 N7 0.9(2)
